data_7228946
loop_
_publ_author_name
'Liu, Lu'
'Wang, Bo'
'Lv, Jinghua'
'Yu, Kai'
'Wang, Lu'
'Zhang, He'
'Wang, Shuo'
'Zhou, Baibin'

_publ_section_title
;
 One-step synthesis two Wells--Dawson arsenotungstate hybrids via M-O-M
 bridges for efficient adsorption and selective separation of organic
 pollutants
;
_journal_name_full CrystEngComm
_journal_paper_doi 10.1039/C7CE01307H
_journal_year 2017
_chemical_formula_moiety 'C9 H46 As2 Cu3 N6 O70 W17'
_chemical_formula_sum 'C9 H46 As2 Cu3 N6 O70 W17'
_chemical_formula_weight 4824.28
_chemical_name_systematic
; 
 ? 
;
_space_group_IT_number 9
_symmetry_cell_setting monoclinic
_symmetry_space_group_name_Hall 'C -2yc'
_symmetry_space_group_name_H-M 'C 1 c 1'
_atom_sites_solution_hydrogens geom
_atom_sites_solution_primary direct
_atom_sites_solution_secondary difmap
_audit_creation_method SHELXL-97
_audit_update_record
;
2017-08-10 deposited with the CCDC.
2017-08-21 downloaded from the CCDC.
;
_cell_angle_alpha 90.00
_cell_angle_beta 95.568(5)
_cell_angle_gamma 90.00
_cell_formula_units_Z 4
_cell_length_a 11.706(3)
_cell_length_b 24.308(7)
_cell_length_c 31.080(9)
_cell_measurement_reflns_used 4520
_cell_measurement_temperature 296(2)
_cell_measurement_theta_max 28.34
_cell_measurement_theta_min 1.68
_cell_volume 8802(4)
_computing_cell_refinement 'Bruker SMART'
_computing_data_collection 'Bruker SMART'
_computing_data_reduction 'Bruker SAINT'
_computing_molecular_graphics 'Bruker SHELXTL'
_computing_publication_material 'Bruker SHELXTL'
_computing_structure_refinement 'SHELXL-97 (Sheldrick, 1997)'
_computing_structure_solution 'SHELXS-97 (Sheldrick, 1990)'
_diffrn_ambient_temperature 296(2)
_diffrn_measured_fraction_theta_full 0.994
_diffrn_measured_fraction_theta_max 0.994
_diffrn_measurement_device_type 'CCD area detector'
_diffrn_measurement_method 'phi and omega scans'
_diffrn_radiation_monochromator graphite
_diffrn_radiation_source 'fine-focus sealed tube'
_diffrn_radiation_type MoK\a
_diffrn_radiation_wavelength 0.71073
_diffrn_reflns_av_R_equivalents 0.0974
_diffrn_reflns_av_sigmaI/netI 0.1430
_diffrn_reflns_limit_h_max 14
_diffrn_reflns_limit_h_min -15
_diffrn_reflns_limit_k_max 32
_diffrn_reflns_limit_k_min -31
_diffrn_reflns_limit_l_max 41
_diffrn_reflns_limit_l_min -15
_diffrn_reflns_number 27195
_diffrn_reflns_theta_full 28.34
_diffrn_reflns_theta_max 28.34
_diffrn_reflns_theta_min 1.68
_exptl_absorpt_coefficient_mu 23.663
_exptl_absorpt_correction_T_max 0.036
_exptl_absorpt_correction_T_min 0.012
_exptl_absorpt_correction_type multi-scan
_exptl_absorpt_process_details SADABS
_exptl_crystal_colour black
_exptl_crystal_density_diffrn 3.640
_exptl_crystal_density_method 'not measured'
_exptl_crystal_description block
_exptl_crystal_F_000 8448
_exptl_crystal_size_max 0.20
_exptl_crystal_size_mid 0.17
_exptl_crystal_size_min 0.14
_platon_squeeze_details ' ?'
_refine_diff_density_max 2.856
_refine_diff_density_min -2.374
_refine_diff_density_rms 0.263
_refine_ls_abs_structure_details 'Flack H D (1983), Acta Cryst. A39, 876-881'
_refine_ls_abs_structure_Flack 0.00
_refine_ls_extinction_method none
_refine_ls_goodness_of_fit_ref 1.020
_refine_ls_hydrogen_treatment constr
_refine_ls_matrix_type full
_refine_ls_number_parameters 48
_refine_ls_number_reflns 13159
_refine_ls_number_restraints 2790
_refine_ls_restrained_S_all 1.016
_refine_ls_R_factor_all 0.0814
_refine_ls_R_factor_gt 0.0725
_refine_ls_shift/su_max 0.001
_refine_ls_shift/su_mean 0.000
_refine_ls_structure_factor_coef Fsqd
_refine_ls_weighting_details 'calc w=1/[\s^2^(Fo^2^)+(0.1139P)^2^+966.7672P] where P=(Fo^2^+2Fc^2^)/3'
_refine_ls_weighting_scheme calc
_refine_ls_wR_factor_gt 0.1162
_refine_ls_wR_factor_ref 0.1253
_reflns_number_gt 9161
_reflns_number_total 21912
_reflns_threshold_expression >2sigma(I)
_cod_data_source_file c7ce01307h2.cif
_cod_data_source_block dj2227_0m
_cod_depositor_comments
;
The following automatic conversions were performed:

'_symmetry_cell_setting' value 'Monoclinic' changed to 'monoclinic'
according to
/home/data/users/saulius/crontab/automatic-downloads/rss-feeds/RSC/lib/dictionaries/cif_core.dic
dictionary named 'cif_core.dic' version 2.4.2 from 2011-04-26.

'_exptl_absorpt_correction_type' value 'Multi-scan' changed to
'multi-scan' according to
/home/data/users/saulius/crontab/automatic-downloads/rss-feeds/RSC/lib/dictionaries/cif_core.dic
dictionary named 'cif_core.dic' version 2.4.2 from 2011-04-26.

Automatic conversion script
Id: cif_fix_values 4973 2017-02-22 13:04:09Z antanas 
;
_cod_original_sg_symbol_H-M 'C c'
_cod_database_code 7228946

loop_
_symmetry_equiv_pos_as_xyz
'x, y, z'
'x, -y, z+1/2'
'x+1/2, y+1/2, z'
'x+1/2, -y+1/2, z+1/2'

loop_
_atom_site_label
_atom_site_type_symbol
_atom_site_fract_x
_atom_site_fract_y
_atom_site_fract_z
_atom_site_U_iso_or_equiv
_atom_site_adp_type
_atom_site_occupancy
_atom_site_symmetry_multiplicity
_atom_site_calc_flag
_atom_site_refinement_flags
W1 W -0.01320(16) 0.23236(9) 0.77888(7) 0.0155(5) Uani 1 1 d .
W2 W 0.12484(17) 0.35208(8) 0.80041(7) 0.0156(5) Uani 1 1 d .
W3 W 0.03424(16) 0.10031(8) 0.91323(7) 0.0139(5) Uani 1 1 d .
W4 W 0.13960(17) 0.10098(8) 0.80237(7) 0.0162(5) Uani 1 1 d U
W5 W 0.21875(18) 0.19019(9) 0.71173(7) 0.0186(5) Uani 1 1 d U
W6 W 0.02514(17) 0.35312(9) 0.91170(7) 0.0149(5) Uani 1 1 d .
W7 W 0.32807(16) 0.35077(9) 0.96077(7) 0.0154(5) Uani 1 1 d .
W8 W -0.04332(16) 0.18748(9) 1.00458(7) 0.0153(5) Uani 1 1 d .
W9 W 0.3557(2) 0.30981(9) 0.73414(8) 0.0204(5) Uani 1 1 d U
W10 W 0.41777(17) 0.10220(9) 0.84653(7) 0.0155(5) Uani 1 1 d .
W11 W -0.11259(17) 0.23417(9) 0.89022(7) 0.0153(4) Uani 1 1 d U
W12 W 0.09153(19) 0.30828(8) 1.02584(8) 0.0167(4) Uani 1 1 d .
W13 W 0.30978(16) 0.09982(8) 0.95652(7) 0.0132(4) Uani 1 1 d .
W14 W 0.49660(17) 0.18873(10) 0.75731(7) 0.0192(5) Uani 1 1 d .
W15 W 0.23433(17) 0.18862(9) 1.04617(7) 0.0170(5) Uani 1 1 d .
W16 W 0.42985(17) 0.35231(8) 0.84948(7) 0.0145(4) Uani 1 1 d U
As2 As 0.1735(4) 0.22693(17) 0.93704(17) 0.0060(9) Uani 1 1 d U
As1 As 0.2765(4) 0.2311(2) 0.82299(18) 0.0104(10) Uani 1 1 d U
W17 W 0.46976(17) 0.23055(9) 0.97823(7) 0.0161(4) Uani 1 1 d U
O1 O 0.395(3) 0.3561(13) 0.9101(11) 0.018(3) Uani 1 1 d U
O2 O 0.424(3) 0.3366(13) 0.7859(12) 0.019(3) Uani 1 1 d U
O3 O 0.467(3) 0.4200(14) 0.8472(13) 0.023(4) Uani 1 1 d U
O4 O 0.131(3) 0.2299(12) 0.9857(11) 0.013(3) Uani 1 1 d U
O5 O 0.056(3) 0.3602(14) 1.0617(12) 0.022(5) Uani 1 1 d U
O6 O -0.054(3) 0.1598(13) 0.8884(12) 0.015(3) Uani 1 1 d U
O7 O -0.253(2) 0.2223(9) 0.8817(10) 0.011(4) Uani 1 1 d U
O8 O 0.147(3) 0.2628(14) 0.8208(11) 0.017(3) Uani 1 1 d U
O9 O 0.501(3) 0.1567(14) 0.8720(12) 0.020(3) Uani 1 1 d U
O10 O 0.254(3) 0.2633(13) 0.6959(11) 0.017(3) Uani 1 1 d U
O11 O 0.480(3) 0.2601(15) 0.7274(12) 0.022(3) Uani 1 1 d U
O12 O 0.270(3) 0.1633(13) 0.8379(11) 0.014(3) Uani 1 1 d U
O13 O 0.192(3) 0.1319(14) 0.7521(12) 0.020(3) Uani 1 1 d U
O14 O 0.367(3) 0.1623(14) 0.7128(12) 0.019(3) Uani 1 1 d U
O15 O 0.000(3) 0.1294(13) 0.9654(10) 0.016(3) Uani 1 1 d U
O16 O -0.137(3) 0.2163(13) 0.7470(12) 0.024(4) Uani 1 1 d U
O17 O 0.180(3) 0.3672(12) 0.9246(11) 0.016(3) Uani 1 1 d U
O18 O 0.368(3) 0.4169(13) 0.9790(10) 0.016(4) Uani 1 1 d U
O19 O 0.087(3) 0.2274(12) 0.7353(12) 0.021(3) Uani 1 1 d U
O20 O 0.060(3) 0.0532(13) 0.7757(12) 0.018(4) Uani 1 1 d U
O21 O -0.004(3) 0.3035(13) 0.7717(12) 0.022(4) Uani 1 1 d U
O22 O 0.609(3) 0.1575(13) 0.7330(12) 0.021(4) Uani 1 1 d U
O23 O 0.223(3) 0.3355(13) 0.7545(12) 0.020(3) Uani 1 1 d U
O24 O 0.536(3) 0.2378(13) 0.9312(12) 0.022(4) Uani 1 1 d U
O25 O 0.284(3) 0.1651(14) 1.0976(10) 0.017(4) Uani 1 1 d U
O26 O -0.118(3) 0.3179(12) 0.9009(11) 0.016(3) Uani 1 1 d U
O27 O -0.108(3) 0.2226(13) 0.9490(10) 0.015(3) Uani 1 1 d U
O28 O 0.559(3) 0.3115(13) 0.8607(12) 0.019(4) Uani 1 1 d U
O29 O 0.069(2) 0.1672(12) 1.0472(10) 0.012(3) Uani 1 1 d U
O30 O 0.561(3) 0.2204(14) 0.8042(11) 0.021(3) Uani 1 1 d U
O31 O 0.078(3) 0.2592(13) 0.9057(11) 0.014(3) Uani 1 1 d U
Cu3 Cu 0.5533(5) 0.2340(2) 0.8677(2) 0.0110(12) Uani 1 1 d U
O32 O -0.043(3) 0.2601(14) 1.0305(11) 0.014(4) Uani 1 1 d U
O33 O 0.285(3) 0.0652(13) 0.8183(12) 0.017(3) Uani 1 1 d U
O34 O 0.327(3) 0.2261(13) 0.7723(12) 0.018(3) Uani 1 1 d U
O35 O 0.018(3) 0.3341(13) 0.9701(11) 0.015(3) Uani 1 1 d U
O36 O 0.031(3) 0.1626(13) 0.7981(11) 0.016(3) Uani 1 1 d U
O37 O 0.089(3) 0.0881(13) 0.8599(12) 0.017(3) Uani 1 1 d U
O38 O 0.377(3) 0.2645(14) 0.8558(12) 0.016(3) Uani 1 1 d U
O39 O 0.255(3) 0.1296(13) 1.0089(12) 0.015(3) Uani 1 1 d U
O40 O -0.031(3) 0.4197(12) 0.9134(11) 0.014(4) Uani 1 1 d U
O41 O 0.082(3) 0.4185(13) 0.7886(11) 0.018(4) Uani 1 1 d U
O42 O 0.344(3) 0.0850(13) 0.9005(12) 0.017(3) Uani 1 1 d U
O43 O 0.040(3) 0.3533(13) 0.8547(11) 0.019(3) Uani 1 1 d U
O44 O 0.154(3) 0.1645(16) 0.6665(13) 0.032(4) Uani 1 1 d U
O45 O 0.305(3) 0.2584(13) 0.9431(11) 0.016(3) Uani 1 1 d U
O46 O 0.450(3) 0.1287(13) 0.7865(10) 0.019(3) Uani 1 1 d U
O47 O 0.255(3) 0.3626(13) 0.8344(11) 0.018(3) Uani 1 1 d U
O48 O 0.174(3) 0.0627(13) 0.9431(11) 0.016(3) Uani 1 1 d U
O49 O 0.416(3) 0.1578(13) 0.9602(12) 0.017(3) Uani 1 1 d U
O50 O 0.177(2) 0.2586(12) 1.0649(10) 0.012(3) Uani 1 1 d U
O51 O 0.445(3) 0.3132(13) 0.9899(11) 0.020(4) Uani 1 1 d U
O52 O -0.061(3) 0.0458(13) 0.9077(12) 0.016(4) Uani 1 1 d U
O53 O 0.514(3) 0.0487(14) 0.8491(13) 0.022(4) Uani 1 1 d U
O54 O 0.356(3) 0.2170(12) 1.0256(11) 0.016(3) Uani 1 1 d U
O55 O 0.240(3) 0.3316(13) 1.0039(12) 0.018(3) Uani 1 1 d U
O56 O 0.198(3) 0.1626(13) 0.9222(11) 0.015(3) Uani 1 1 d U
Cu1 Cu 0.7236(8) 0.05070(16) 0.8788(3) 0.0238(9) Uani 1 1 d .
O57 O 0.709(3) -0.0039(14) 0.9246(11) 0.026(6) Uani 1 1 d U
H57 H 0.6957 -0.0342 0.9136 0.039 Uiso 1 1 calc R
Cu2 Cu -0.0319(12) 0.2562(8) 0.6320(4) 0.086(3) Uani 1 1 d .
O58 O -0.086(3) 0.2469(12) 0.8326(11) 0.016(3) Uani 1 1 d U
N1 N 0.773(3) -0.0031(15) 0.8357(11) 0.025(5) Uani 1 1 d DU
H1A H 0.8400 -0.0187 0.8460 0.030 Uiso 1 1 calc R
H1B H 0.7203 -0.0299 0.8312 0.030 Uiso 1 1 calc R
C1 C 0.771(3) 0.0783(11) 0.7961(11) 0.019(5) Uani 1 1 d DU
H1 H 0.7788 0.0957 0.7699 0.023 Uiso 1 1 calc R
O59 O -0.014(4) 0.1903(16) 0.5916(14) 0.048(6) Uani 1 1 d U
H59A H -0.0537 0.1575 0.5945 0.057 Uiso 1 1 d R
H59B H 0.0356 0.1938 0.5702 0.057 Uiso 1 1 d R
C5 C 0.787(2) 0.0230(11) 0.7977(10) 0.024(5) Uani 1 1 d DU
C6 C 0.810(3) -0.0088(15) 0.7631(12) 0.022(5) Uani 1 1 d DU
H6A H 0.7404 -0.0251 0.7502 0.032 Uiso 1 1 calc R
H6B H 0.8633 -0.0373 0.7728 0.032 Uiso 1 1 calc R
H6C H 0.8431 0.0138 0.7422 0.032 Uiso 1 1 calc R
N5 N -0.011(7) 0.327(3) 0.683(3) 0.130(18) Uani 1 1 d DU
H5A H -0.0805 0.3366 0.6901 0.156 Uiso 1 1 d R
H5B H 0.0329 0.3174 0.7068 0.156 Uiso 1 1 d R
N6 N 0.116(7) 0.291(2) 0.625(3) 0.130(18) Uani 1 1 d DU
H6D H 0.1700 0.2779 0.6455 0.155 Uiso 1 1 calc R
H6E H 0.1381 0.2833 0.5990 0.155 Uiso 1 1 calc R
C7 C 0.102(6) 0.346(2) 0.630(2) 0.129(18) Uani 1 1 d DU
C8 C 0.037(6) 0.367(4) 0.660(2) 0.128(18) Uani 1 1 d DU
H8A H 0.0844 0.3902 0.6797 0.153 Uiso 1 1 calc R
H8B H -0.0232 0.3895 0.6455 0.153 Uiso 1 1 calc R
C9 C 0.158(8) 0.380(4) 0.605(3) 0.129(18) Uani 1 1 d DU
H9A H 0.1048 0.4093 0.5986 0.194 Uiso 1 1 d R
H9B H 0.1836 0.3663 0.5783 0.194 Uiso 1 1 d R
H9C H 0.2225 0.3924 0.6235 0.194 Uiso 1 1 d R
O60 O -0.144(3) 0.1999(15) 0.6558(13) 0.041(5) Uani 1 1 d U
H60A H -0.1526 0.1651 0.6435 0.049 Uiso 1 1 d R
H60B H -0.1843 0.2094 0.6790 0.049 Uiso 1 1 d R
N2 N 0.746(3) 0.1105(14) 0.8296(11) 0.023(4) Uani 1 1 d DU
H2A H 0.6808 0.1298 0.8229 0.027 Uiso 1 1 calc R
H2B H 0.8034 0.1338 0.8378 0.027 Uiso 1 1 calc R
O61 O 0.387(3) 0.0461(13) 0.9832(12) 0.020(4) Uani 1 1 d U
O62 O 0.587(3) 0.2255(13) 1.0128(12) 0.022(4) Uani 1 1 d U
O63 O 0.374(3) 0.3612(14) 0.6980(12) 0.024(5) Uani 1 1 d U
O64 O -0.167(3) 0.1659(13) 1.0271(11) 0.018(4) Uani 1 1 d U
N3 N 0.701(3) 0.3132(12) 0.7856(11) 0.019(5) Uani 1 1 d DU
H3A H 0.6947 0.3150 0.7568 0.029 Uiso 1 1 calc R
H3B H 0.6314 0.3146 0.7948 0.029 Uiso 1 1 calc R
H3C H 0.7349 0.2817 0.7941 0.029 Uiso 1 1 calc R
C3 C 0.765(3) 0.3563(12) 0.8023(13) 0.029(6) Uani 1 1 d DU
H3D H 0.7520 0.3584 0.8326 0.035 Uiso 1 1 calc R
H3E H 0.8448 0.3455 0.8016 0.035 Uiso 1 1 calc R
C2 C 0.838(3) 0.4474(16) 0.8000(15) 0.028(6) Uani 1 1 d DU
H2C H 0.8176 0.4819 0.7864 0.043 Uiso 1 1 calc R
H2D H 0.9116 0.4358 0.7920 0.043 Uiso 1 1 calc R
H2E H 0.8422 0.4516 0.8308 0.043 Uiso 1 1 calc R
C4 C 0.757(3) 0.4087(13) 0.7870(9) 0.035(6) Uani 1 1 d DU
N4 N 0.667(3) 0.4311(15) 0.7623(12) 0.030(6) Uani 1 1 d DU
H4A H 0.6399 0.4068 0.7425 0.045 Uiso 1 1 calc R
H4B H 0.6906 0.4611 0.7492 0.045 Uiso 1 1 calc R
H4C H 0.6125 0.4401 0.7789 0.045 Uiso 1 1 calc R
O65 O 0.697(3) 0.1012(13) 0.9248(11) 0.025(5) Uani 1 1 d U
H65A H 0.6860 0.0880 0.9522 0.030 Uiso 1 1 d R
H65B H 0.6954 0.1389 0.9194 0.030 Uiso 1 1 d R
O1W O 0.697(4) 0.3221(17) 0.6950(16) 0.057(8) Uani 1 1 d U
H1WA H 0.7496 0.3327 0.7139 0.068 Uiso 1 1 d R
H1WB H 0.7097 0.3198 0.6687 0.068 Uiso 1 1 d R
O2W O 0.240(4) 0.1952(16) 0.5697(15) 0.047(6) Uani 1 1 d U
H2WA H 0.3088 0.2059 0.5675 0.056 Uiso 1 1 d R
H2WB H 0.2018 0.1803 0.5483 0.056 Uiso 1 1 d R
O3W O 0.873(4) 0.5251(19) 0.7318(16) 0.072(14) Uani 1 1 d U
H3WA H 0.9283 0.5116 0.7194 0.086 Uiso 1 1 d R
H3WB H 0.8766 0.5580 0.7410 0.086 Uiso 1 1 d R
O4W O 0.687(3) 0.4661(14) 0.8760(14) 0.045(7) Uani 1 1 d U
H4WA H 0.7283 0.4793 0.8573 0.054 Uiso 1 1 d R
H4WB H 0.7047 0.4723 0.9027 0.054 Uiso 1 1 d R
O5W O 0.170(4) 0.0946(18) 0.4893(15) 0.062(9) Uani 1 1 d U
H5WA H 0.2268 0.1075 0.4779 0.074 Uiso 1 1 d R
H5WB H 0.1278 0.0700 0.4762 0.074 Uiso 1 1 d R

loop_
_atom_site_aniso_label
_atom_site_aniso_U_11
_atom_site_aniso_U_22
_atom_site_aniso_U_33
_atom_site_aniso_U_23
_atom_site_aniso_U_13
_atom_site_aniso_U_12
W1 0.0148(10) 0.0199(10) 0.0110(10) -0.0015(8) -0.0035(8) 0.0104(7)
W2 0.0148(11) 0.0179(10) 0.0139(11) -0.0012(8) 0.0003(8) 0.0129(7)
W3 0.0137(10) 0.0143(11) 0.0139(11) 0.0001(8) 0.0021(9) 0.0072(7)
W4 0.0157(11) 0.0183(11) 0.0146(11) -0.0051(9) 0.0006(9) 0.0082(7)
W5 0.0212(11) 0.0289(12) 0.0054(10) -0.0010(8) -0.0001(8) 0.0079(8)
W6 0.0139(10) 0.0153(10) 0.0157(11) -0.0030(8) 0.0031(8) 0.0103(7)
W7 0.0146(11) 0.0193(11) 0.0126(11) -0.0057(8) 0.0029(9) 0.0091(7)
W8 0.0158(11) 0.0208(11) 0.0099(10) 0.0020(8) 0.0044(8) 0.0069(7)
W9 0.0221(11) 0.0310(12) 0.0084(10) 0.0030(9) 0.0025(8) 0.0061(9)
W10 0.0117(10) 0.0176(11) 0.0175(12) -0.0032(8) 0.0024(9) 0.0103(7)
W11 0.0119(8) 0.0228(9) 0.0110(8) 0.0010(7) 0.0011(6) 0.0043(7)
W12 0.0196(11) 0.0216(11) 0.0099(10) -0.0032(9) 0.0062(8) 0.0054(8)
W13 0.0111(10) 0.0171(10) 0.0112(10) 0.0007(8) 0.0010(8) 0.0103(7)
W14 0.0145(11) 0.0328(13) 0.0110(10) -0.0014(9) 0.0045(9) 0.0094(8)
W15 0.0154(10) 0.0290(12) 0.0068(10) 0.0005(8) 0.0020(8) 0.0096(8)
W16 0.0143(10) 0.0179(10) 0.0119(10) -0.0025(8) 0.0040(8) 0.0081(7)
As2 0.0063(11) 0.0069(11) 0.0052(12) -0.0014(8) 0.0022(8) 0.0026(8)
As1 0.0103(12) 0.0115(12) 0.0096(13) -0.0013(8) 0.0016(8) 0.0026(8)
W17 0.0117(9) 0.0240(11) 0.0123(10) -0.0037(8) 0.0004(8) 0.0100(7)
O1 0.020(5) 0.019(5) 0.016(5) -0.001(4) 0.003(4) -0.003(4)
O2 0.020(5) 0.019(5) 0.017(5) 0.001(4) 0.000(4) 0.001(4)
O3 0.023(6) 0.024(6) 0.022(6) 0.000(5) 0.005(5) 0.000(5)
O4 0.013(4) 0.016(4) 0.011(4) 0.000(4) 0.002(4) 0.001(4)
O5 0.021(6) 0.024(6) 0.020(6) -0.005(5) 0.003(5) -0.001(5)
O6 0.013(5) 0.018(5) 0.016(5) 0.000(4) 0.004(4) 0.001(4)
O7 0.010(6) 0.014(5) 0.009(5) 0.002(5) 0.007(5) 0.000(5)
O8 0.017(5) 0.020(5) 0.015(5) 0.001(4) 0.004(4) 0.001(4)
O9 0.018(5) 0.022(5) 0.020(5) 0.000(4) 0.003(4) 0.002(4)
O10 0.019(5) 0.018(5) 0.015(5) 0.003(4) 0.004(4) -0.002(4)
O11 0.022(5) 0.023(5) 0.022(5) -0.002(4) 0.003(4) 0.006(4)
O12 0.013(5) 0.016(5) 0.014(5) 0.001(4) 0.002(4) 0.001(4)
O13 0.020(5) 0.020(5) 0.019(5) 0.001(4) 0.000(4) 0.000(4)
O14 0.019(5) 0.022(5) 0.016(5) -0.004(4) 0.004(4) 0.002(4)
O15 0.016(5) 0.017(5) 0.015(5) 0.000(4) 0.001(4) 0.002(4)
O16 0.022(6) 0.026(6) 0.022(6) 0.001(5) -0.002(5) -0.002(5)
O17 0.017(5) 0.018(5) 0.013(5) -0.002(4) 0.005(4) 0.001(4)
O18 0.016(6) 0.017(6) 0.015(6) -0.002(5) 0.006(5) -0.001(5)
O19 0.019(5) 0.024(5) 0.021(5) 0.000(4) 0.002(4) 0.001(4)
O20 0.017(6) 0.021(6) 0.017(6) -0.005(5) 0.001(5) 0.000(5)
O21 0.023(5) 0.024(5) 0.019(5) 0.001(4) 0.003(4) -0.001(4)
O22 0.022(6) 0.025(6) 0.017(6) 0.000(5) 0.009(5) 0.000(5)
O23 0.019(5) 0.022(5) 0.019(5) 0.001(4) 0.004(4) 0.000(4)
O24 0.022(5) 0.020(5) 0.023(5) 0.001(5) 0.001(4) 0.000(4)
O25 0.019(6) 0.021(6) 0.012(6) 0.000(5) 0.006(5) 0.002(5)
O26 0.015(5) 0.021(5) 0.013(5) 0.000(4) 0.010(4) 0.004(4)
O27 0.013(5) 0.017(5) 0.013(5) -0.001(4) 0.001(4) 0.005(4)
O28 0.020(5) 0.024(5) 0.015(5) -0.003(5) 0.007(5) 0.003(5)
O29 0.012(5) 0.015(5) 0.009(5) 0.002(4) 0.005(4) 0.002(4)
O30 0.021(5) 0.022(5) 0.020(5) 0.000(4) 0.003(4) 0.003(4)
O31 0.012(4) 0.017(4) 0.013(4) -0.002(4) 0.004(4) 0.001(4)
Cu3 0.0118(14) 0.0102(14) 0.0112(14) 0.0000(9) 0.0015(9) 0.0032(9)
O32 0.015(5) 0.017(5) 0.012(5) -0.001(5) 0.006(5) 0.002(4)
O33 0.018(5) 0.018(5) 0.016(5) -0.003(4) 0.000(4) 0.000(4)
O34 0.019(5) 0.020(5) 0.015(5) 0.001(4) 0.004(4) 0.000(4)
O35 0.014(5) 0.016(5) 0.015(5) -0.002(4) -0.002(4) 0.004(4)
O36 0.014(5) 0.018(5) 0.017(5) -0.001(4) 0.005(4) 0.001(4)
O37 0.017(5) 0.017(5) 0.017(5) 0.000(4) 0.001(4) -0.001(4)
O38 0.016(4) 0.017(5) 0.017(5) 0.003(4) 0.004(4) -0.002(4)
O39 0.014(5) 0.016(5) 0.015(5) -0.001(4) 0.002(4) -0.001(4)
O40 0.013(6) 0.014(6) 0.014(6) 0.000(5) 0.004(5) 0.003(5)
O41 0.018(6) 0.019(6) 0.017(6) -0.001(5) 0.003(5) 0.004(5)
O42 0.015(5) 0.019(5) 0.017(5) -0.001(4) 0.002(4) 0.002(4)
O43 0.018(5) 0.020(5) 0.018(5) 0.000(4) 0.001(4) 0.004(4)
O44 0.033(6) 0.034(6) 0.029(6) -0.001(5) 0.005(5) -0.002(5)
O45 0.015(4) 0.017(5) 0.015(5) -0.001(4) 0.001(4) 0.002(4)
O46 0.020(5) 0.019(5) 0.018(5) 0.002(4) 0.002(4) 0.002(4)
O47 0.018(5) 0.021(5) 0.016(5) 0.000(4) 0.002(4) 0.002(4)
O48 0.015(5) 0.018(5) 0.016(5) 0.002(4) 0.002(4) 0.000(4)
O49 0.015(5) 0.020(5) 0.018(5) -0.001(4) 0.004(4) 0.000(4)
O50 0.014(5) 0.014(5) 0.009(5) -0.001(4) 0.005(4) 0.002(4)
O51 0.021(5) 0.023(5) 0.016(5) 0.000(5) 0.003(4) 0.001(4)
O52 0.015(6) 0.017(6) 0.017(6) 0.001(5) 0.002(5) -0.001(5)
O53 0.021(5) 0.024(5) 0.022(6) 0.002(5) 0.003(5) 0.002(5)
O54 0.015(5) 0.022(5) 0.012(5) 0.000(4) 0.006(4) 0.000(4)
O55 0.018(5) 0.018(5) 0.017(5) -0.003(4) 0.001(4) 0.001(4)
O56 0.014(5) 0.016(4) 0.016(4) 0.000(4) 0.000(4) 0.002(4)
Cu1 0.026(2) 0.019(2) 0.027(2) 0.005(4) 0.0044(19) 0.004(3)
O57 0.025(7) 0.027(7) 0.027(8) 0.004(6) 0.004(6) 0.000(6)
Cu2 0.074(6) 0.164(10) 0.019(4) 0.015(5) -0.008(4) -0.013(6)
O58 0.016(5) 0.016(5) 0.016(5) -0.001(4) 0.002(4) 0.003(4)
N1 0.028(10) 0.024(9) 0.025(10) -0.006(9) 0.009(9) 0.000(9)
C1 0.023(8) 0.020(7) 0.015(8) 0.001(6) 0.008(7) -0.004(6)
O59 0.048(8) 0.049(8) 0.046(8) -0.001(6) 0.007(6) 0.003(5)
C5 0.035(10) 0.021(8) 0.019(10) -0.005(8) 0.019(9) -0.001(9)
C6 0.028(10) 0.018(9) 0.021(10) -0.002(8) 0.013(9) -0.008(9)
N5 0.13(4) 0.12(4) 0.15(5) 0.01(3) 0.06(3) 0.02(3)
N6 0.13(4) 0.12(4) 0.15(5) 0.01(3) 0.05(3) 0.02(3)
C7 0.13(4) 0.12(4) 0.15(5) 0.01(3) 0.06(3) 0.02(3)
C8 0.13(4) 0.12(4) 0.15(5) 0.01(3) 0.05(3) 0.02(3)
C9 0.13(4) 0.12(4) 0.15(5) 0.01(3) 0.06(3) 0.02(3)
O60 0.041(7) 0.044(7) 0.037(7) 0.002(5) 0.003(5) -0.001(5)
N2 0.024(5) 0.022(5) 0.022(5) 0.001(5) 0.005(4) -0.001(4)
O61 0.020(6) 0.020(6) 0.020(6) 0.002(5) 0.004(5) 0.004(5)
O62 0.019(6) 0.026(6) 0.020(6) 0.000(5) 0.002(5) 0.002(5)
O63 0.024(6) 0.025(6) 0.024(6) 0.002(5) 0.003(5) 0.002(5)
O64 0.017(6) 0.023(6) 0.015(6) 0.002(5) 0.007(5) -0.001(5)
N3 0.014(8) 0.021(8) 0.024(8) -0.001(7) 0.007(7) 0.005(6)
C3 0.024(10) 0.032(9) 0.034(11) 0.001(9) 0.017(10) 0.011(9)
C2 0.023(10) 0.031(10) 0.033(11) 0.002(10) 0.013(10) 0.005(8)
C4 0.032(8) 0.035(8) 0.039(9) 0.000(7) 0.005(7) 0.003(7)
N4 0.024(10) 0.031(10) 0.035(11) 0.001(10) 0.011(9) 0.013(9)
O65 0.024(6) 0.026(6) 0.026(6) -0.002(5) 0.003(5) 0.002(5)
O1W 0.057(10) 0.058(10) 0.055(10) 0.000(6) 0.005(6) 0.002(6)
O2W 0.047(8) 0.047(8) 0.048(8) 0.001(6) 0.008(6) 0.000(5)
O3W 0.074(15) 0.069(14) 0.073(15) -0.002(6) 0.010(7) -0.001(6)
O4W 0.045(9) 0.045(9) 0.045(9) 0.001(6) 0.006(6) 0.004(6)
O5W 0.062(10) 0.063(10) 0.061(10) 0.001(6) 0.010(6) -0.002(6)

loop_
_atom_type_symbol
_atom_type_description
_atom_type_scat_dispersion_real
_atom_type_scat_dispersion_imag
_atom_type_scat_source
C C 0.0033 0.0016 'International Tables Vol C Tables 4.2.6.8 and 6.1.1.4'
H H 0.0000 0.0000 'International Tables Vol C Tables 4.2.6.8 and 6.1.1.4'
N N 0.0061 0.0033 'International Tables Vol C Tables 4.2.6.8 and 6.1.1.4'
O O 0.0106 0.0060 'International Tables Vol C Tables 4.2.6.8 and 6.1.1.4'
Cu Cu 0.3201 1.2651 'International Tables Vol C Tables 4.2.6.8 and 6.1.1.4'
As As 0.0499 2.0058 'International Tables Vol C Tables 4.2.6.8 and 6.1.1.4'
W W -0.8490 6.8722 'International Tables Vol C Tables 4.2.6.8 and 6.1.1.4'

loop_
_geom_angle_atom_site_label_1
_geom_angle_atom_site_label_2
_geom_angle_atom_site_label_3
_geom_angle
_geom_angle_site_symmetry_3
O16 W1 O21 102.1(16) .
O16 W1 O19 97.0(17) .
O21 W1 O19 85.5(15) .
O16 W1 O36 99.8(15) .
O21 W1 O36 158.0(16) .
O19 W1 O36 89.9(14) .
O16 W1 O58 96.9(16) .
O21 W1 O58 88.2(15) .
O19 W1 O58 165.6(13) .
O36 W1 O58 91.2(14) .
O16 W1 O8 174.3(14) .
O21 W1 O8 72.3(14) .
O19 W1 O8 84.1(13) .
O36 W1 O8 85.8(14) .
O58 W1 O8 81.7(12) .
O41 W2 O47 101.9(15) .
O41 W2 O23 102.5(15) .
O47 W2 O23 86.2(15) .
O41 W2 O43 90.5(14) .
O47 W2 O43 87.9(14) .
O23 W2 O43 166.6(13) .
O41 W2 O21 105.1(14) .
O47 W2 O21 152.8(14) .
O23 W2 O21 91.4(14) .
O43 W2 O21 88.4(14) .
O41 W2 O8 168.6(14) .
O47 W2 O8 84.6(13) .
O23 W2 O8 87.1(13) .
O43 W2 O8 80.4(12) .
O21 W2 O8 68.2(12) .
O52 W3 O37 93.8(15) .
O52 W3 O15 100.9(15) .
O37 W3 O15 165.0(14) .
O52 W3 O6 102.9(15) .
O37 W3 O6 88.9(14) .
O15 W3 O6 84.9(14) .
O52 W3 O48 100.7(14) .
O37 W3 O48 90.2(14) .
O15 W3 O48 90.1(14) .
O6 W3 O48 156.5(14) .
O52 W3 O56 168.4(13) .
O37 W3 O56 82.1(13) .
O15 W3 O56 84.0(13) .
O6 W3 O56 88.0(13) .
O48 W3 O56 68.6(12) .
O20 W4 O13 94.4(17) .
O20 W4 O33 104.7(15) .
O13 W4 O33 92.6(15) .
O20 W4 O36 99.7(14) .
O13 W4 O36 84.2(14) .
O33 W4 O36 155.6(14) .
O20 W4 O37 98.0(16) .
O13 W4 O37 165.4(14) .
O33 W4 O37 91.7(14) .
O36 W4 O37 86.2(13) .
O20 W4 O12 173.7(14) .
O13 W4 O12 83.4(14) .
O33 W4 O12 69.7(13) .
O36 W4 O12 85.9(13) .
O37 W4 O12 85.1(12) .
O44 W5 O14 103.1(17) .
O44 W5 O10 103.1(17) .
O14 W5 O10 96.8(14) .
O44 W5 O13 100.6(17) .
O14 W5 O13 86.2(15) .
O10 W5 O13 154.7(15) .
O44 W5 O19 100.3(17) .
O14 W5 O19 156.1(15) .
O10 W5 O19 82.3(13) .
O13 W5 O19 85.0(14) .
O44 W5 O34 174.3(16) .
O14 W5 O34 71.9(14) .
O10 W5 O34 75.2(13) .
O13 W5 O34 82.0(14) .
O19 W5 O34 84.9(13) .
O40 W6 O43 95.8(15) .
O40 W6 O17 100.7(14) .
O43 W6 O17 91.5(15) .
O40 W6 O35 98.4(15) .
O43 W6 O35 165.6(14) .
O17 W6 O35 88.3(14) .
O40 W6 O26 95.4(13) .
O43 W6 O26 89.8(14) .
O17 W6 O26 163.6(13) .
O35 W6 O26 86.4(14) .
O40 W6 O31 172.7(13) .
O43 W6 O31 82.8(13) .
O17 W6 O31 86.5(12) .
O35 W6 O31 82.8(13) .
O26 W6 O31 77.4(12) .
O18 W7 O51 97.7(15) .
O18 W7 O55 98.6(15) .
O51 W7 O55 87.7(15) .
O18 W7 O1 95.1(15) .
O51 W7 O1 95.5(15) .
O55 W7 O1 165.4(14) .
O18 W7 O17 100.7(13) .
O51 W7 O17 161.3(13) .
O55 W7 O17 86.6(14) .
O1 W7 O17 85.8(14) .
O18 W7 O45 170.1(13) .
O51 W7 O45 72.5(13) .
O55 W7 O45 82.2(13) .
O1 W7 O45 85.2(13) .
O17 W7 O45 89.1(12) .
O64 W8 O29 101.0(15) .
O64 W8 O32 94.2(14) .
O29 W8 O32 88.5(14) .
O64 W8 O15 107.9(14) .
O29 W8 O15 92.4(13) .
O32 W8 O15 157.2(14) .
O64 W8 O27 102.3(14) .
O29 W8 O27 156.6(14) .
O32 W8 O27 87.4(13) .
O15 W8 O27 82.7(13) .
O64 W8 O4 168.4(14) .
O29 W8 O4 74.1(12) .
O32 W8 O4 75.3(12) .
O15 W8 O4 83.0(12) .
O27 W8 O4 82.5(12) .
O63 W9 O23 98.1(15) .
O63 W9 O2 104.1(16) .
O23 W9 O2 83.5(16) .
O63 W9 O11 104.1(16) .
O23 W9 O11 157.8(15) .
O2 W9 O11 92.9(15) .
O63 W9 O10 97.5(15) .
O23 W9 O10 85.6(14) .
O2 W9 O10 156.9(15) .
O11 W9 O10 89.6(14) .
O63 W9 O34 168.5(15) .
O23 W9 O34 87.4(13) .
O2 W9 O34 86.4(14) .
O11 W9 O34 70.4(14) .
O10 W9 O34 72.8(13) .
O53 W10 O9 102.6(16) .
O53 W10 O33 99.3(16) .
O9 W10 O33 158.1(15) .
O53 W10 O42 97.8(16) .
O9 W10 O42 92.5(15) .
O33 W10 O42 83.6(14) .
O53 W10 O46 95.9(16) .
O9 W10 O46 91.7(16) .
O33 W10 O46 86.8(14) .
O42 W10 O46 164.3(13) .
O53 W10 O12 170.8(14) .
O9 W10 O12 86.7(14) .
O33 W10 O12 71.4(13) .
O42 W10 O12 81.4(12) .
O46 W10 O12 83.8(12) .
O7 W11 O27 93.5(15) .
O7 W11 O58 97.6(14) .
O27 W11 O58 168.9(13) .
O7 W11 O6 100.4(13) .
O27 W11 O6 84.9(14) .
O58 W11 O6 91.8(14) .
O7 W11 O26 98.8(12) .
O27 W11 O26 89.4(13) .
O58 W11 O26 90.1(13) .
O6 W11 O26 160.2(14) .
O7 W11 O31 173.9(12) .
O27 W11 O31 84.4(13) .
O58 W11 O31 84.7(13) .
O6 W11 O31 85.1(13) .
O26 W11 O31 75.5(12) .
O5 W12 O50 101.0(15) .
O5 W12 O35 102.7(15) .
O50 W12 O35 156.3(13) .
O5 W12 O32 98.0(14) .
O50 W12 O32 87.3(13) .
O35 W12 O32 88.2(13) .
O5 W12 O55 106.1(14) .
O50 W12 O55 88.7(13) .
O35 W12 O55 86.0(14) .
O32 W12 O55 155.9(13) .
O5 W12 O4 171.7(14) .
O50 W12 O4 73.1(12) .
O35 W12 O4 83.2(12) .
O32 W12 O4 76.2(12) .
O55 W12 O4 79.9(12) .
O61 W13 O42 98.7(16) .
O61 W13 O48 97.9(15) .
O42 W13 O48 87.3(15) .
O61 W13 O49 102.9(15) .
O42 W13 O49 90.1(15) .
O48 W13 O49 159.2(15) .
O61 W13 O39 94.5(16) .
O42 W13 O39 166.8(14) .
O48 W13 O39 91.4(15) .
O49 W13 O39 86.5(14) .
O61 W13 O56 174.7(14) .
O42 W13 O56 81.5(13) .
O48 W13 O56 76.8(13) .
O49 W13 O56 82.4(13) .
O39 W13 O56 85.5(13) .
O30 W14 O22 105.6(16) .
O30 W14 O46 93.6(16) .
O22 W14 O46 98.1(15) .
O30 W14 O11 91.2(15) .
O22 W14 O11 102.6(15) .
O46 W14 O11 156.6(14) .
O30 W14 O14 158.0(15) .
O22 W14 O14 96.4(15) .
O46 W14 O14 81.3(14) .
O11 W14 O14 85.7(14) .
O30 W14 O34 88.2(15) .
O22 W14 O34 165.6(15) .
O46 W14 O34 84.8(14) .
O11 W14 O34 72.5(14) .
O14 W14 O34 70.0(13) .
O25 W15 O54 104.8(15) .
O25 W15 O39 105.3(15) .
O54 W15 O39 85.2(14) .
O25 W15 O50 96.1(14) .
O54 W15 O50 94.5(13) .
O39 W15 O50 158.0(14) .
O25 W15 O29 97.8(14) .
O54 W15 O29 157.4(14) .
O39 W15 O29 89.7(14) .
O50 W15 O29 82.0(12) .
O25 W15 O4 166.0(13) .
O54 W15 O4 84.8(13) .
O39 W15 O4 85.4(13) .
O50 W15 O4 72.6(12) .
O29 W15 O4 72.8(12) .
O3 W16 O28 109.1(15) .
O3 W16 O1 94.1(16) .
O28 W16 O1 94.9(15) .
O3 W16 O2 97.3(16) .
O28 W16 O2 92.0(15) .
O1 W16 O2 163.9(13) .
O3 W16 O47 97.0(15) .
O28 W16 O47 153.7(13) .
O1 W16 O47 85.5(14) .
O2 W16 O47 81.9(14) .
O3 W16 O38 176.8(16) .
O28 W16 O38 72.2(13) .
O1 W16 O38 82.9(13) .
O2 W16 O38 85.5(13) .
O47 W16 O38 81.8(12) .
O31 As2 O56 114.8(17) .
O31 As2 O4 106.4(16) .
O56 As2 O4 112.0(16) .
O31 As2 O45 114.3(16) .
O56 As2 O45 105.8(16) .
O4 As2 O45 103.0(16) .
O38 As1 O8 111.9(16) .
O38 As1 O34 107.8(17) .
O8 As1 O34 112.1(16) .
O38 As1 O12 110.1(16) .
O8 As1 O12 112.7(16) .
O34 As1 O12 101.7(16) .
O62 W17 O24 98.5(17) .
O62 W17 O49 110.1(15) .
O24 W17 O49 90.5(15) .
O62 W17 O51 94.4(14) .
O24 W17 O51 97.5(15) .
O49 W17 O51 152.8(13) .
O62 W17 O54 94.3(16) .
O24 W17 O54 166.6(14) .
O49 W17 O54 81.3(13) .
O51 W17 O54 85.5(13) .
O62 W17 O45 163.7(15) .
O24 W17 O45 89.6(14) .
O49 W17 O45 83.9(13) .
O51 W17 O45 70.3(13) .
O54 W17 O45 79.0(12) .
W7 O1 W16 164.8(19) .
W9 O2 W16 154(2) .
As2 O4 W12 128.3(16) .
As2 O4 W15 122.8(16) .
W12 O4 W15 91.9(12) .
As2 O4 W8 123.0(16) .
W12 O4 W8 90.0(11) .
W15 O4 W8 90.2(11) .
W3 O6 W11 152(2) .
W11 O7 Cu3 162.8(13) 1_455
As1 O8 W2 121.4(18) .
As1 O8 W1 123.6(17) .
W2 O8 W1 95.0(12) .
W10 O9 Cu3 146(2) .
W5 O10 W9 121.2(17) .
W9 O11 W14 123(2) .
As1 O12 W10 127.5(16) .
As1 O12 W4 122.3(16) .
W10 O12 W4 95.0(11) .
W4 O13 W5 156(2) .
W5 O14 W14 121.7(18) .
W3 O15 W8 155.6(18) .
W6 O17 W7 149.0(19) .
W1 O19 W5 148.9(19) .
W1 O21 W2 124.4(18) .
W9 O23 W2 153(2) .
W17 O24 Cu3 158(2) .
W6 O26 W11 116.0(15) .
W11 O27 W8 152.6(18) .
W16 O28 Cu3 122.0(18) .
W8 O29 W15 122.7(17) .
W14 O30 Cu3 146(2) .
As2 O31 W11 126.5(18) .
As2 O31 W6 126.2(18) .
W11 O31 W6 90.9(11) .
O28 Cu3 O24 94.3(14) .
O28 Cu3 O9 163.9(15) .
O24 Cu3 O9 85.2(15) .
O28 Cu3 O30 92.6(15) .
O24 Cu3 O30 172.6(14) .
O9 Cu3 O30 87.5(15) .
O28 Cu3 O38 71.8(14) .
O24 Cu3 O38 88.0(14) .
O9 Cu3 O38 92.2(14) .
O30 Cu3 O38 91.3(14) .
O28 Cu3 O7 95.8(12) 1_655
O24 Cu3 O7 90.7(12) 1_655
O9 Cu3 O7 100.2(12) 1_655
O30 Cu3 O7 91.6(13) 1_655
O38 Cu3 O7 167.4(11) 1_655
W8 O32 W12 118.3(16) .
W4 O33 W10 123.8(17) .
As1 O34 W14 126.4(18) .
As1 O34 W5 123.5(17) .
W14 O34 W5 95.9(13) .
As1 O34 W9 117.7(16) .
W14 O34 W9 94.0(13) .
W5 O34 W9 90.5(12) .
W6 O35 W12 150.9(19) .
W1 O36 W4 151.5(19) .
W3 O37 W4 161.5(18) .
As1 O38 Cu3 121.9(18) .
As1 O38 W16 126.1(18) .
Cu3 O38 W16 94.1(12) .
W15 O39 W13 151.1(19) .
W13 O42 W10 153.2(18) .
W6 O43 W2 156.6(18) .
As2 O45 W17 130.1(18) .
As2 O45 W7 123.0(17) .
W17 O45 W7 95.8(12) .
W14 O46 W10 142.6(18) .
W2 O47 W16 152(2) .
W13 O48 W3 121.8(17) .
W13 O49 W17 154(2) .
W12 O50 W15 122.3(16) .
W7 O51 W17 120.7(17) .
W15 O54 W17 155.1(18) .
W7 O55 W12 153(2) .
As2 O56 W13 128.6(18) .
As2 O56 W3 117.3(15) .
W13 O56 W3 92.8(11) .
O65 Cu1 O57 82.1(15) .
O65 Cu1 N1 171.8(16) .
O57 Cu1 N1 95.4(12) .
O65 Cu1 N2 97.8(11) .
O57 Cu1 N2 177.9(15) .
N1 Cu1 N2 84.5(12) .
Cu1 O57 H57 109.5 .
N6 Cu2 O59 97(3) .
N6 Cu2 O60 156(3) .
O59 Cu2 O60 79.0(17) .
N6 Cu2 N5 74(3) .
O59 Cu2 N5 168(3) .
O60 Cu2 N5 106(2) .
W11 O58 W1 154.6(17) .
C5 N1 Cu1 110(2) .
C5 N1 H1A 109.7 .
Cu1 N1 H1A 109.7 .
C5 N1 H1B 109.7 .
Cu1 N1 H1B 109.7 .
H1A N1 H1B 108.2 .
C5 C1 N2 125(3) .
C5 C1 H1 117.3 .
N2 C1 H1 117.3 .
Cu2 O59 H59A 121.8 .
Cu2 O59 H59B 118.2 .
H59A O59 H59B 120.0 .
C1 C5 N1 118(3) .
C1 C5 C6 124(3) .
N1 C5 C6 118(3) .
C5 C6 H6A 109.5 .
C5 C6 H6B 109.5 .
H6A C6 H6B 109.5 .
C5 C6 H6C 109.5 .
H6A C6 H6C 109.5 .
H6B C6 H6C 109.5 .
C8 N5 Cu2 102(6) .
C8 N5 H5A 112.8 .
Cu2 N5 H5A 108.9 .
C8 N5 H5B 113.2 .
Cu2 N5 H5B 112.5 .
H5A N5 H5B 107.7 .
C7 N6 Cu2 107(5) .
C7 N6 H6D 110.3 .
Cu2 N6 H6D 110.3 .
C7 N6 H6E 110.3 .
Cu2 N6 H6E 110.3 .
H6D N6 H6E 108.6 .
C8 C7 C9 120(2) .
C8 C7 N6 122(8) .
C9 C7 N6 117(8) .
N5 C8 C7 112(8) .
N5 C8 H8A 109.2 .
C7 C8 H8A 109.2 .
N5 C8 H8B 109.2 .
C7 C8 H8B 109.2 .
H8A C8 H8B 107.9 .
C7 C9 H9A 103.4 .
C7 C9 H9B 120.5 .
H9A C9 H9B 109.5 .
C7 C9 H9C 103.9 .
H9A C9 H9C 109.5 .
H9B C9 H9C 109.5 .
Cu2 O60 H60A 120.1 .
Cu2 O60 H60B 119.9 .
H60A O60 H60B 120.0 .
C1 N2 Cu1 102(3) .
C1 N2 H2A 111.4 .
Cu1 N2 H2A 111.4 .
C1 N2 H2B 111.4 .
Cu1 N2 H2B 111.4 .
H2A N2 H2B 109.2 .
C3 N3 H3A 109.5 .
C3 N3 H3B 109.5 .
H3A N3 H3B 109.5 .
C3 N3 H3C 109.5 .
H3A N3 H3C 109.5 .
H3B N3 H3C 109.5 .
C4 C3 N3 125(4) .
C4 C3 H3D 106.1 .
N3 C3 H3D 106.1 .
C4 C3 H3E 106.1 .
N3 C3 H3E 106.1 .
H3D C3 H3E 106.3 .
C4 C2 H2C 109.5 .
C4 C2 H2D 109.5 .
H2C C2 H2D 109.5 .
C4 C2 H2E 109.5 .
H2C C2 H2E 109.5 .
H2D C2 H2E 109.5 .
N4 C4 C3 127(3) .
N4 C4 C2 112(3) .
C3 C4 C2 121(3) .
C4 N4 H4A 109.5 .
C4 N4 H4B 109.5 .
H4A N4 H4B 109.5 .
C4 N4 H4C 109.5 .
H4A N4 H4C 109.5 .
H4B N4 H4C 109.5 .
Cu1 O65 H65A 120.3 .
Cu1 O65 H65B 119.7 .
H65A O65 H65B 120.0 .
H1WA O1W H1WB 120.0 .
H2WA O2W H2WB 120.0 .
H3WA O3W H3WB 120.0 .
H4WA O4W H4WB 120.0 .
H5WA O5W H5WB 120.0 .

loop_
_geom_bond_atom_site_label_1
_geom_bond_atom_site_label_2
_geom_bond_distance
_geom_bond_site_symmetry_2
W1 O16 1.72(3) .
W1 O21 1.75(3) .
W1 O19 1.88(4) .
W1 O36 1.85(3) .
W1 O58 1.98(3) .
W1 O8 2.30(3) .
W2 O41 1.72(3) .
W2 O47 1.79(3) .
W2 O23 1.96(4) .
W2 O43 2.04(3) .
W2 O21 2.05(3) .
W2 O8 2.27(3) .
W3 O52 1.73(3) .
W3 O37 1.86(4) .
W3 O15 1.85(3) .
W3 O6 1.90(3) .
W3 O48 2.02(3) .
W3 O56 2.44(3) .
W4 O20 1.66(3) .
W4 O13 1.89(4) .
W4 O33 1.93(3) .
W4 O36 1.96(3) .
W4 O37 1.96(4) .
W4 O12 2.35(3) .
W5 O44 1.65(4) .
W5 O14 1.86(3) .
W5 O10 1.90(3) .
W5 O13 1.94(4) .
W5 O19 1.99(3) .
W5 O34 2.33(3) .
W6 O40 1.75(3) .
W6 O43 1.80(3) .
W6 O17 1.85(3) .
W6 O35 1.88(4) .
W6 O26 1.88(3) .
W6 O31 2.38(3) .
W7 O18 1.75(3) .
W7 O51 1.82(3) .
W7 O55 1.83(4) .
W7 O1 1.83(3) .
W7 O17 2.02(3) .
W7 O45 2.32(3) .
W8 O64 1.74(3) .
W8 O29 1.84(3) .
W8 O32 1.94(3) .
W8 O15 1.96(3) .
W8 O27 2.01(3) .
W8 O4 2.41(3) .
W9 O63 1.71(4) .
W9 O23 1.84(4) .
W9 O2 1.84(3) .
W9 O11 1.92(3) .
W9 O10 1.96(3) .
W9 O34 2.40(3) .
W10 O53 1.71(3) .
W10 O9 1.78(3) .
W10 O33 1.93(3) .
W10 O42 2.01(4) .
W10 O46 2.04(3) .
W10 O12 2.27(3) .
W11 O7 1.67(2) .
W11 O27 1.84(3) .
W11 O58 1.87(3) .
W11 O6 1.94(3) .
W11 O26 2.06(3) .
W11 O31 2.32(3) .
W12 O5 1.76(3) .
W12 O50 1.92(3) .
W12 O35 1.96(3) .
W12 O32 1.98(3) .
W12 O55 2.00(3) .
W12 O4 2.35(3) .
W13 O61 1.75(3) .
W13 O42 1.86(4) .
W13 O48 1.84(3) .
W13 O49 1.87(3) .
W13 O39 1.95(4) .
W13 O56 2.21(3) .
W14 O30 1.75(3) .
W14 O22 1.75(3) .
W14 O46 1.83(3) .
W14 O11 1.97(4) .
W14 O14 2.06(3) .
W14 O34 2.27(3) .
W15 O25 1.74(3) .
W15 O54 1.75(3) .
W15 O39 1.87(3) .
W15 O50 1.94(3) .
W15 O29 2.01(3) .
W15 O4 2.36(3) .
W16 O3 1.70(4) .
W16 O28 1.81(3) .
W16 O1 1.97(3) .
W16 O2 2.01(4) .
W16 O47 2.07(3) .
W16 O38 2.24(3) .
As2 O31 1.61(3) .
As2 O56 1.66(3) .
As2 O4 1.64(3) .
As2 O45 1.71(3) .
As1 O38 1.68(3) .
As1 O8 1.70(3) .
As1 O34 1.74(4) .
As1 O12 1.72(3) .
W17 O62 1.66(3) .
W17 O24 1.73(4) .
W17 O49 1.94(3) .
W17 O51 2.07(3) .
W17 O54 2.11(3) .
W17 O45 2.23(3) .
O7 Cu3 2.28(2) 1_455
O9 Cu3 1.98(3) .
O24 Cu3 2.01(4) .
O28 Cu3 1.90(3) .
O30 Cu3 2.01(3) .
Cu3 O38 2.19(3) .
Cu3 O7 2.28(2) 1_655
Cu1 O65 1.93(3) .
Cu1 O57 1.97(3) .
Cu1 N1 2.00(4) .
Cu1 N2 2.14(4) .
O57 H57 0.8200 .
Cu2 N6 1.95(9) .
Cu2 O59 2.06(4) .
Cu2 O60 2.08(4) .
Cu2 N5 2.33(9) .
N1 C5 1.365(18) .
N1 H1A 0.9000 .
N1 H1B 0.9000 .
C1 C5 1.356(18) .
C1 N2 1.359(18) .
C1 H1 0.9300 .
O59 H59A 0.9300 .
O59 H59B 0.9300 .
C5 C6 1.373(18) .
C6 H6A 0.9600 .
C6 H6B 0.9600 .
C6 H6C 0.9600 .
N5 C8 1.345(19) .
N5 H5A 0.9001 .
N5 H5B 0.9001 .
N6 C7 1.359(19) .
N6 H6D 0.9000 .
N6 H6E 0.9000 .
C7 C8 1.353(19) .
C7 C9 1.354(19) .
C8 H8A 0.9700 .
C8 H8B 0.9700 .
C9 H9A 0.9601 .
C9 H9B 0.9600 .
C9 H9C 0.9601 .
O60 H60A 0.9300 .
O60 H60B 0.9300 .
N2 H2A 0.9000 .
N2 H2B 0.9000 .
N3 C3 1.364(18) .
N3 H3A 0.8900 .
N3 H3B 0.8900 .
N3 H3C 0.8900 .
C3 C4 1.359(18) .
C3 H3D 0.9700 .
C3 H3E 0.9700 .
C2 C4 1.368(18) .
C2 H2C 0.9600 .
C2 H2D 0.9600 .
C2 H2E 0.9600 .
C4 N4 1.357(18) .
N4 H4A 0.8900 .
N4 H4B 0.8900 .
N4 H4C 0.8900 .
O65 H65A 0.9300 .
O65 H65B 0.9300 .
O1W H1WA 0.8501 .
O1W H1WB 0.8499 .
O2W H2WA 0.8500 .
O2W H2WB 0.8500 .
O3W H3WA 0.8499 .
O3W H3WB 0.8500 .
O4W H4WA 0.8499 .
O4W H4WB 0.8501 .
O5W H5WA 0.8500 .
O5W H5WB 0.8501 .

loop_
_geom_hbond_atom_site_label_D
_geom_hbond_atom_site_label_H
_geom_hbond_atom_site_label_A
_geom_hbond_distance_DH
_geom_hbond_distance_HA
_geom_hbond_distance_DA
_geom_hbond_angle_DHA
_geom_hbond_site_symmetry_A
O59 H59A O60 0.93 2.49 2.63(6) 88.3 .
O59 H59B O2W 0.93 2.40 3.12(6) 134.6 .
N5 H5B O21 0.90 2.13 2.82(9) 133.1 .
N5 H5B O19 0.90 2.42 3.09(8) 130.8 .
N5 H5B O23 0.90 2.59 3.37(9) 145.2 .
N6 H6D O10 0.90 1.80 2.68(10) 163.6 .
N6 H6E O2W 0.90 2.66 3.32(8) 130.6 .
O60 H60B O16 0.93 2.14 2.86(6) 133.1 .
N2 H2A O30 0.90 2.64 3.48(5) 154.6 .
N3 H3A O1W 0.89 1.93 2.82(6) 174.2 .
N3 H3B O28 0.89 2.29 3.00(5) 135.8 .
N3 H3B O2 0.89 2.48 3.30(5) 153.0 .
N4 H4A O1W 0.89 2.65 3.41(6) 143.7 .
O65 H65A O57 0.93 2.42 2.56(5) 87.9 .
O57 H57 O17 0.82 2.43 3.15(4) 147.3 3_545
N1 H1A O3 0.90 2.10 2.93(5) 153.3 3_545
N1 H1B O41 0.90 2.35 3.19(5) 154.0 3_545
N1 H1B O47 0.90 2.65 3.27(5) 127.4 3_545
O59 H59B O51 0.93 2.62 3.15(6) 116.9 4_454
N5 H5A O1W 0.90 2.65 3.48(9) 154.6 1_455
N2 H2B O6 0.90 2.27 3.07(5) 148.6 1_655
N3 H3C O58 0.89 2.46 3.20(4) 140.7 1_655
O65 H65B O7 0.93 2.45 3.31(4) 154.1 1_655
O1W H1WB O25 0.85 2.48 3.30(6) 163.8 4_554
O2W H2WA O32 0.85 2.32 3.11(5) 154.4 4_554
O2W H2WB O62 0.85 2.83 3.08(5) 99.0 4_454
O3W H3WB O46 0.85 2.34 3.12(6) 154.1 3
O4W H4WA O33 0.85 2.53 3.27(5) 145.9 3
O4W H4WB O48 0.85 2.57 3.16(5) 126.7 3

loop_
_platon_squeeze_void_nr
_platon_squeeze_void_average_x
_platon_squeeze_void_average_y
_platon_squeeze_void_average_z
_platon_squeeze_void_volume
_platon_squeeze_void_count_electrons
1 0.009 0.135 0.108 1001.5 1140.7
2 -0.009 0.866 0.608 1001.5 1157.2
